data_2100518
loop_
_publ_author_name
'Asilo\'e J. Mora'
'Michella Brunelli'
'Andrew N. Fitch'
'Jonathan Wright'
'Maria E. B\'aez'
'Francisco L\'opez-Carrasquero'

_publ_section_title
;
 Structures of (<i>S</i>)-({-})-4-oxo-2-azetidinecarboxylic acid and
 3-azetidinecarboxylic acid from powder synchrotron diffraction data
;
_journal_coeditor_code AV5050
_journal_issue 4
_journal_name_full 'Acta Crystallographica Section B'
_journal_page_first 606
_journal_page_last 611
_journal_paper_doi 10.1107/S0108768106013887
_journal_volume 62
_journal_year 2006
_chemical_formula_sum 'C4 H7 N O2'
_chemical_formula_weight 101.10
_chemical_name_systematic ' ?'
_space_group_IT_number 4
_symmetry_cell_setting monoclinic
_symmetry_space_group_name_Hall 'P 2yb'
_symmetry_space_group_name_H-M 'P 1 21 1'
_audit_creation_method 'from EXP file using GSAS2CIF'
_cell_angle_alpha 90.0
_cell_angle_beta 114.8925(4)
_cell_angle_gamma 90.0
_cell_formula_units_Z 2
_cell_length_a 6.27983(3)
_cell_length_b 7.83799(4)
_cell_length_c 5.46295(3)
_cell_measurement_temperature 295
_cell_volume 243.913(2)
_computing_structure_refinement GSAS
_diffrn_radiation_type synchrotron
_diffrn_radiation_wavelength 0.540211
_exptl_absorpt_coefficient_mu 0.07
_exptl_absorpt_correction_T_max 1.00000
_exptl_absorpt_correction_T_min 1.00000
_exptl_absorpt_process_details
;   GSAS Absorption/surface roughness correction: function number 0
 No correction is applied.
;
_exptl_crystal_density_meas 1.3770(10)
_refine_ls_goodness_of_fit_all 1.93
_refine_ls_matrix_type full
_refine_ls_number_parameters 85
_refine_ls_number_restraints 38
_refine_ls_shift/su_max 1.66
_refine_ls_shift/su_mean 0.34
_reflns_number_total 295
_cod_data_source_file av5050.cif
_cod_data_source_block II
_cod_depositor_comments
;
The following automatic conversions were performed:
'_geom_bond_publ_flag' value 'N' changed to 'n' according to
'/home/saulius/struct/CIF-dictionaries/cif_core.dic' dictionary named
'cif_core.dic' version 2.4.1 from 2010-06-29 (50
times).

'_geom_angle_publ_flag' value 'N' changed to 'n' according to
'/home/saulius/struct/CIF-dictionaries/cif_core.dic' dictionary named
'cif_core.dic' version 2.4.1 from 2010-06-29 (31 time).

Automatic conversion script
Id: cif_fix_enum 1527 2010-12-29 10:47:43Z saulius 

The following automatic conversions were performed:

'_geom_bond_publ_flag' value 'N' changed to 'n' according to
/home/saulius/struct/CIF-dictionaries/cif_core.dic dictionary named
'cif_core.dic' version 2.4.1 from 2010-06-29 (50
times).

'_geom_angle_publ_flag' value 'N' changed to 'n' according
to /home/saulius/struct/CIF-dictionaries/cif_core.dic dictionary
named 'cif_core.dic' version 2.4.1 from 2010-06-29 (31 time).

Automatic conversion script
Id: cif_fix_values 1715 2011-07-08 13:25:40Z adriana 
;
_cod_original_sg_symbol_H-M 'P 21'
_cod_database_code 2100518
_cod_database_fobs_code 2100518

loop_
_symmetry_equiv_pos_site_id
_symmetry_equiv_pos_as_xyz
1 +x,+y,+z
2 -x,+y+1/2,-z

loop_
_atom_site_type_symbol
_atom_site_label
_atom_site_fract_x
_atom_site_fract_y
_atom_site_fract_z
_atom_site_U_iso_or_equiv
_atom_site_thermal_displace_type
_atom_site_occupancy
C C1 0.3589(7) 0.130(2) -0.3240(9) 0.0269(15) Uiso 1.0
C C2 0.2951(7) 0.1542(5) -0.6287(8) 0.0318(18) Uiso 1.0
C C3 0.1901(7) 0.2807(5) -0.3652(8) 0.0286(16) Uiso 1.0
C C4 0.6206(7) 0.1703(5) -0.1408(9) 0.0227(18) Uiso 1.0
O O1 0.7716(5) 0.0960(4) -0.1992(5) 0.0318(10) Uiso 1.0
O O2 0.6581(5) 0.2606(3) 0.0591(5) 0.0312(9) Uiso 1.0
N N1 0.1300(6) 0.2916(4) -0.6541(7) 0.0294(12) Uiso 1.0
H H1 0.309(5) 0.0071(7) -0.295(7) 0.024(14) Uiso 1.0
H H2 0.394(4) 0.2032(7) -0.723(6) 0.020(14) Uiso 1.0
H H3 0.276(6) 0.0361(7) -0.712(6) 0.028(14) Uiso 1.0
H H4 0.265(4) 0.3801(7) -0.266(7) 0.029(13) Uiso 1.0
H H5 0.043(4) 0.2420(7) -0.326(5) 0.024(12) Uiso 1.0
H H6 0.166(5) 0.4159(7) -0.714(8) 0.022(13) Uiso 1.0
H H7 -0.048(4) 0.2729(7) -0.761(6) 0.031(12) Uiso 1.0

loop_
_atom_type_symbol
_atom_type_scat_dispersion_real
_atom_type_scat_dispersion_imag
_atom_type_scat_source
C 0.000 0.000 International_Tables_Vol_C
O 0.000 0.000 International_Tables_Vol_C
N 0.000 0.000 International_Tables_Vol_C
H 0.000 0.000 International_Tables_Vol_C

loop_
_geom_angle_atom_site_label_1
_geom_angle_atom_site_label_2
_geom_angle_atom_site_label_3
_geom_angle_site_symmetry_1
_geom_angle_site_symmetry_3
_geom_angle
_geom_angle_publ_flag
C2 C1 C3 1_555 1_555 84.1(6) n
C2 C1 C4 1_555 1_555 113.0(5) n
C2 C1 H1 1_555 1_555 109.(2) n
C3 C1 C4 1_555 1_555 114.3(10) n
C3 C1 H1 1_555 1_555 119.7(18) n
C4 C1 H1 1_555 1_555 113.4(16) n
C1 C2 N1 1_555 1_555 92.6(6) n
C1 C2 H2 1_555 1_555 130.2(13) n
C1 C2 H3 1_555 1_555 107.1(19) n
N1 C2 H2 1_555 1_555 103.2(9) n
N1 C2 H3 1_555 1_555 133.1(18) n
H2 C2 H3 1_555 1_555 96.(3) n
C1 C3 N1 1_555 1_555 93.0(3) n
C1 C3 H4 1_555 1_555 113.7(14) n
C1 C3 H5 1_555 1_555 110.4(7) n
N1 C3 H4 1_555 1_555 114.(2) n
N1 C3 H5 1_555 1_555 112.2(13) n
H4 C3 H5 1_555 1_555 112.(3) n
C1 C4 O1 1_555 1_555 116.4(5) n
C1 C4 O2 1_555 1_555 116.2(5) n
O1 C4 O2 1_555 1_555 127.0(3) n
C4 O1 H6 1_555 2_644 142.2(13) n
C2 N1 C3 1_555 1_555 90.2(3) n
C2 N1 H6 1_555 1_555 117.6(19) n
C2 N1 H7 1_555 1_555 120.5(8) n
C3 N1 H6 1_555 1_555 113.(2) n
C3 N1 H7 1_555 1_555 109.(2) n
H6 N1 H7 1_555 1_555 105.7(17) n
C2 H2 H3 1_555 1_555 41.7(15) n
C2 H3 H2 1_555 1_555 42.6(15) n
O1 H6 N1 2_654 1_555 178.(3) n

loop_
_geom_bond_atom_site_label_1
_geom_bond_atom_site_label_2
_geom_bond_site_symmetry_2
_geom_bond_distance
_geom_bond_publ_flag
C1 C2 1_555 1.551(7) n
C1 C3 1_555 1.542(14) n
C1 C4 1_555 1.556(6) n
C1 N1 1_555 2.179(10) n
C1 H1 1_555 1.04(2) n
C1 H3 1_555 2.09(3) n
C2 C1 1_555 1.551(7) n
C2 C3 1_555 2.071(7) n
C2 N1 1_555 1.460(5) n
C2 H2 1_555 1.03(3) n
C2 H3 1_555 1.015(16) n
C3 C1 1_555 1.542(14) n
C3 C2 1_555 2.071(7) n
C3 N1 1_555 1.462(6) n
C3 H4 1_555 0.953(17) n
C3 H5 1_555 1.07(3) n
C3 H7 1_555 2.05(3) n
C4 C1 1_555 1.556(6) n
C4 O1 1_555 1.263(6) n
C4 O2 1_555 1.238(5) n
O1 C4 1_555 1.263(6) n
O1 H6 2_644 1.59(2) n
O2 C4 1_555 1.238(5) n
O2 H7 1_656 1.69(2) n
N1 C1 1_555 2.179(10) n
N1 C2 1_555 1.460(5) n
N1 C3 1_555 1.462(6) n
N1 H2 1_555 1.97(3) n
N1 H4 1_555 2.05(3) n
N1 H6 1_555 1.08(2) n
N1 H7 1_555 1.03(2) n
H1 C1 1_555 1.04(2) n
H2 C2 1_555 1.03(3) n
H2 N1 1_555 1.97(3) n
H2 H3 1_555 1.52(3) n
H3 C1 1_555 2.09(3) n
H3 C2 1_555 1.015(16) n
H3 H2 1_555 1.52(3) n
H4 C3 1_555 0.953(17) n
H4 N1 1_555 2.05(3) n
H4 H5 1_555 1.68(3) n
H5 C3 1_555 1.07(3) n
H5 H4 1_555 1.68(3) n
H6 O1 2_654 1.59(2) n
H6 N1 1_555 1.08(2) n
H6 H7 1_555 1.69(3) n
H7 C3 1_555 2.05(3) n
H7 O2 1_454 1.69(2) n
H7 N1 1_555 1.03(2) n
H7 H6 1_555 1.69(3) n
